data_2013877
loop_
_publ_author_name
'Zheng, Guangrong'
'Parkin, Sean'
'Dwoskin, Linda P.'
'Crooks, Peter A.'

_publ_section_title
;
 Two isomers of 2,4-dibenzyl-8-azabicyclo[3.2.1]octan-3-ol
;
_journal_issue 1
_journal_name_full 'Acta Crystallographica Section C'
_journal_page_first o9
_journal_page_last o11
_journal_paper_doi 10.1107/S0108270103026520
_journal_volume 60
_journal_year 2004
_chemical_formula_iupac 'C22 H27 N O'
_chemical_formula_moiety 'C22 H27 N O'
_chemical_formula_sum 'C22 H27 N O'
_chemical_formula_weight 321.45
_chemical_name_common '2\a, 4\a-dibenzyl-3\a-tropanol'
_chemical_name_systematic
;
2\a,4\a-dibenzyl-8-methyl-8-azabicyclo[3.2.1]octane-3\a-ol
;
_space_group_IT_number 19
_symmetry_cell_setting orthorhombic
_symmetry_space_group_name_Hall 'P 2ac 2ab'
_symmetry_space_group_name_H-M 'P 21 21 21'
_atom_sites_solution_hydrogens geom
_atom_sites_solution_primary direct
_atom_sites_solution_secondary difmap
_audit_creation_method SHELXL-97
_cell_angle_alpha 90.00
_cell_angle_beta 90.00
_cell_angle_gamma 90.00
_cell_formula_units_Z 4
_cell_length_a 10.4244(4)
_cell_length_b 11.4988(5)
_cell_length_c 15.1602(5)
_cell_measurement_reflns_used 11302
_cell_measurement_temperature 206.0(10)
_cell_measurement_theta_max 27.48
_cell_measurement_theta_min 1.00
_cell_volume 1817.22(12)
_computing_cell_refinement 'SCALEPACK (Otwinowski & Minor, 1997)'
_computing_data_collection 'COLLECT (Nonius, 1998)'
_computing_data_reduction 'DENZO--SMN (Otwinowski & Minor, 1997)'
_computing_molecular_graphics 'XP in SHELXTL (Sheldrick, 1994)'
_computing_publication_material
;
SHELX97-2 (Sheldrick, 1997) and local procedures
;
_computing_structure_refinement 'SHELXL97 (Sheldrick, 1997)'
_computing_structure_solution 'SHELXS97 (Sheldrick, 1990)'
_diffrn_ambient_temperature 206.0(10)
_diffrn_detector_area_resol_mean 18
_diffrn_measured_fraction_theta_full 1.000
_diffrn_measured_fraction_theta_max 1.000
_diffrn_measurement_device_type 'Nonius KappaCCD diffractometer'
_diffrn_measurement_method '\w scans at fixed \c = 55\%'
_diffrn_radiation_monochromator graphite
_diffrn_radiation_source 'fine-focus sealed tube'
_diffrn_radiation_type MoK\a
_diffrn_radiation_wavelength 0.71073
_diffrn_reflns_av_R_equivalents 0.0657
_diffrn_reflns_av_sigmaI/netI 0.0434
_diffrn_reflns_limit_h_max 13
_diffrn_reflns_limit_h_min -13
_diffrn_reflns_limit_k_max 14
_diffrn_reflns_limit_k_min -14
_diffrn_reflns_limit_l_max 19
_diffrn_reflns_limit_l_min -19
_diffrn_reflns_number 14506
_diffrn_reflns_theta_full 27.49
_diffrn_reflns_theta_max 27.49
_diffrn_reflns_theta_min 2.22
_exptl_absorpt_coefficient_mu 0.071
_exptl_absorpt_correction_type none
_exptl_crystal_colour colourless
_exptl_crystal_density_diffrn 1.175
_exptl_crystal_density_method 'not measured'
_exptl_crystal_description block
_exptl_crystal_F_000 696
_exptl_crystal_size_max 0.24
_exptl_crystal_size_mid 0.24
_exptl_crystal_size_min 0.20
_refine_diff_density_max 0.175
_refine_diff_density_min -0.174
_refine_ls_abs_structure_details
;
  Flack H D (1983), Acta Cryst. A39, 876-881
  The absolute structure of the crystal cannot be determined from the x-ray
  data because it is an all light atom structure determined with Mo K\a data.
  The quoted value of the Flack parameter was obtained in the conventional
  way, as a variable in a full-matrix least-squares refinement against data
  with unmerged Friedel opposites.  In the final refinement cycles, performed
  against Friedel-merged data, the Flack parameter was not refined because it
  had previously refined to a value with no physical interpretation.
;
_refine_ls_abs_structure_Flack 0.7(19)
_refine_ls_extinction_coef 0.0126(17)
_refine_ls_extinction_expression Fc^*^=kFc[1+0.001xFc^2^\l^3^/sin(2\q)]^-1/4^
_refine_ls_extinction_method SHELXL97
_refine_ls_goodness_of_fit_ref 1.441
_refine_ls_hydrogen_treatment constr
_refine_ls_matrix_type full
_refine_ls_number_parameters 219
_refine_ls_number_reflns 2371
_refine_ls_number_restraints 0
_refine_ls_restrained_S_all 1.441
_refine_ls_R_factor_all 0.0605
_refine_ls_R_factor_gt 0.0430
_refine_ls_shift/su_max 0.005
_refine_ls_shift/su_mean 0.001
_refine_ls_structure_factor_coef Fsqd
_refine_ls_weighting_details 'calc w=1/[\s^2^(Fo^2^)+(0.0496P)^2^+0.0877P] where P=(Fo^2^+2Fc^2^)/3'
_refine_ls_weighting_scheme calc
_refine_ls_wR_factor_gt 0.0893
_refine_ls_wR_factor_ref 0.0957
_reflns_number_gt 1902
_reflns_number_total 2371
_reflns_threshold_expression I>2\s(I)
_cod_data_source_file sq1138.cif
_cod_data_source_block I
_cod_database_code 2013877
_cod_database_fobs_code 2013877

loop_
_symmetry_equiv_pos_as_xyz
'x, y, z'
'-x+1/2, -y, z+1/2'
'x+1/2, -y+1/2, -z'
'-x, y+1/2, -z+1/2'

loop_
_atom_site_label
_atom_site_fract_x
_atom_site_fract_y
_atom_site_fract_z
_atom_site_U_iso_or_equiv
_atom_site_adp_type
_atom_site_calc_flag
_atom_site_refinement_flags
_atom_site_occupancy
_atom_site_disorder_assembly
_atom_site_disorder_group
_atom_site_type_symbol
N 1.08785(15) 0.09661(14) -0.04257(10) 0.0277(4) Uani d . 1 . . N
O 0.77051(12) 0.26049(13) -0.03745(9) 0.0319(4) Uani d . 1 . . O
H0 0.7232 0.3055 -0.0096 0.048 Uiso calc R 1 . . H
C1 1.01261(19) 0.14121(17) -0.11883(13) 0.0283(5) Uani d . 1 . . C
H1 1.0622 0.1331 -0.1742 0.034 Uiso calc R 1 . . H
C2 0.98372(19) 0.27026(17) -0.09993(12) 0.0251(4) Uani d . 1 . . C
H2 1.0673 0.3075 -0.0870 0.030 Uiso calc R 1 . . H
C3 0.90163(17) 0.28534(18) -0.01704(12) 0.0256(4) Uani d . 1 . . C
H3 0.9075 0.3675 0.0020 0.031 Uiso calc R 1 . . H
C4 0.95351(18) 0.20822(17) 0.05783(12) 0.0258(5) Uani d . 1 . . C
H4 1.0357 0.2434 0.0768 0.031 Uiso calc R 1 . . H
C5 0.98545(18) 0.08504(17) 0.02506(13) 0.0285(5) Uani d . 1 . . C
H5 1.0152 0.0358 0.0746 0.034 Uiso calc R 1 . . H
C6 0.8735(2) 0.02548(18) -0.02408(13) 0.0345(5) Uani d . 1 . . C
H6A 0.7906 0.0519 -0.0012 0.041 Uiso calc R 1 . . H
H6B 0.8786 -0.0593 -0.0184 0.041 Uiso calc R 1 . . H
C7 0.8920(2) 0.06369(19) -0.12132(13) 0.0342(5) Uani d . 1 . . C
H7A 0.9052 -0.0038 -0.1597 0.041 Uiso calc R 1 . . H
H7B 0.8174 0.1075 -0.1424 0.041 Uiso calc R 1 . . H
C8 1.1487(2) -0.01515(19) -0.06362(14) 0.0398(6) Uani d . 1 . . C
H8A 1.1966 -0.0425 -0.0128 0.060 Uiso calc R 1 . . H
H8B 1.2066 -0.0052 -0.1132 0.060 Uiso calc R 1 . . H
H8C 1.0832 -0.0716 -0.0788 0.060 Uiso calc R 1 . . H
C9 0.9287(2) 0.33359(17) -0.18033(14) 0.0322(5) Uani d . 1 . . C
H9A 0.9877 0.3239 -0.2301 0.039 Uiso calc R 1 . . H
H9B 0.8469 0.2974 -0.1965 0.039 Uiso calc R 1 . . H
C10 0.9072(2) 0.46137(18) -0.16500(12) 0.0322(5) Uani d . 1 . . C
C11 0.7854(2) 0.5101(2) -0.17276(14) 0.0432(6) Uani d . 1 . . C
H11 0.7154 0.4632 -0.1890 0.052 Uiso calc R 1 . . H
C12 0.7670(3) 0.6283(2) -0.15647(16) 0.0562(8) Uani d . 1 . . C
H12 0.6843 0.6603 -0.1613 0.067 Uiso calc R 1 . . H
C13 0.8679(3) 0.6983(2) -0.13349(16) 0.0608(9) Uani d . 1 . . C
H13 0.8546 0.7779 -0.1230 0.073 Uiso calc R 1 . . H
C14 0.9881(3) 0.6518(2) -0.12591(15) 0.0518(7) Uani d . 1 . . C
H14 1.0575 0.6996 -0.1102 0.062 Uiso calc R 1 . . H
C15 1.0077(3) 0.53445(19) -0.14136(14) 0.0398(6) Uani d . 1 . . C
H15 1.0908 0.5035 -0.1357 0.048 Uiso calc R 1 . . H
C16 0.86604(19) 0.2089(2) 0.13859(12) 0.0318(5) Uani d . 1 . . C
H16A 0.8296 0.2869 0.1453 0.038 Uiso calc R 1 . . H
H16B 0.7948 0.1550 0.1281 0.038 Uiso calc R 1 . . H
C17 0.93121(19) 0.17546(18) 0.22361(13) 0.0308(5) Uani d . 1 . . C
C18 1.0323(2) 0.2401(2) 0.25647(16) 0.0487(6) Uani d . 1 . . C
H18 1.0651 0.3026 0.2235 0.058 Uiso calc R 1 . . H
C19 1.0862(3) 0.2129(3) 0.33874(17) 0.0638(8) Uani d . 1 . . C
H19 1.1549 0.2571 0.3609 0.077 Uiso calc R 1 . . H
C20 1.0379(3) 0.1209(3) 0.38687(16) 0.0634(9) Uani d . 1 . . C
H20 1.0731 0.1030 0.4423 0.076 Uiso calc R 1 . . H
C21 0.9400(3) 0.0562(3) 0.35463(17) 0.0602(8) Uani d . 1 . . C
H21 0.9080 -0.0069 0.3873 0.072 Uiso calc R 1 . . H
C22 0.8875(2) 0.0830(2) 0.27393(14) 0.0443(6) Uani d . 1 . . C
H22 0.8198 0.0372 0.2522 0.053 Uiso calc R 1 . . H

loop_
_atom_site_aniso_label
_atom_site_aniso_U_11
_atom_site_aniso_U_22
_atom_site_aniso_U_33
_atom_site_aniso_U_12
_atom_site_aniso_U_13
_atom_site_aniso_U_23
N 0.0273(8) 0.0264(9) 0.0293(8) 0.0055(8) 0.0016(8) -0.0004(7)
O 0.0204(7) 0.0408(9) 0.0344(8) 0.0022(6) -0.0017(6) -0.0048(7)
C1 0.0298(11) 0.0298(11) 0.0254(10) 0.0029(10) -0.0010(9) -0.0002(8)
C2 0.0249(10) 0.0253(10) 0.0251(10) 0.0004(9) -0.0004(8) -0.0011(8)
C3 0.0212(9) 0.0297(11) 0.0259(9) -0.0019(9) -0.0015(8) -0.0036(8)
C4 0.0217(9) 0.0297(11) 0.0261(10) -0.0003(9) 0.0011(8) -0.0015(9)
C5 0.0286(10) 0.0298(11) 0.0270(9) -0.0025(9) -0.0006(9) 0.0017(8)
C6 0.0373(12) 0.0287(12) 0.0375(12) -0.0080(10) 0.0019(10) -0.0004(9)
C7 0.0393(12) 0.0305(12) 0.0329(11) -0.0053(11) -0.0041(10) -0.0050(9)
C8 0.0450(13) 0.0332(12) 0.0413(12) 0.0129(11) 0.0030(11) -0.0001(10)
C9 0.0370(12) 0.0324(12) 0.0273(10) 0.0013(10) 0.0000(10) 0.0010(9)
C10 0.0413(13) 0.0329(12) 0.0222(10) 0.0052(11) 0.0045(10) 0.0062(8)
C11 0.0451(14) 0.0456(15) 0.0388(12) 0.0085(13) 0.0085(11) 0.0158(11)
C12 0.0705(19) 0.0515(18) 0.0468(15) 0.0313(16) 0.0202(14) 0.0242(13)
C13 0.110(3) 0.0305(14) 0.0416(14) 0.0195(17) 0.0187(16) 0.0108(11)
C14 0.087(2) 0.0331(13) 0.0352(13) -0.0033(15) -0.0038(14) 0.0029(10)
C15 0.0526(15) 0.0336(12) 0.0331(11) 0.0021(12) -0.0001(11) 0.0038(9)
C16 0.0255(10) 0.0406(12) 0.0294(10) 0.0013(10) -0.0001(9) 0.0002(9)
C17 0.0281(10) 0.0376(12) 0.0266(10) 0.0059(10) 0.0041(9) -0.0005(9)
C18 0.0458(15) 0.0657(17) 0.0346(12) -0.0059(13) -0.0060(12) -0.0013(12)
C19 0.0445(15) 0.100(2) 0.0472(15) 0.0012(17) -0.0123(13) -0.0168(16)
C20 0.0530(17) 0.109(3) 0.0285(12) 0.0328(18) 0.0036(13) 0.0103(15)
C21 0.0540(16) 0.085(2) 0.0419(14) 0.0183(17) 0.0063(13) 0.0213(14)
C22 0.0435(13) 0.0525(15) 0.0369(12) 0.0051(12) 0.0055(11) 0.0093(11)

loop_
_atom_type_symbol
_atom_type_description
_atom_type_scat_dispersion_real
_atom_type_scat_dispersion_imag
_atom_type_scat_source
C C 0.0033 0.0016 'International Tables Vol C Tables 4.2.6.8 and 6.1.1.4'
H H 0.0000 0.0000 'International Tables Vol C Tables 4.2.6.8 and 6.1.1.4'
N N 0.0061 0.0033 'International Tables Vol C Tables 4.2.6.8 and 6.1.1.4'
O O 0.0106 0.0060 'International Tables Vol C Tables 4.2.6.8 and 6.1.1.4'

loop_
_geom_angle_atom_site_label_1
_geom_angle_atom_site_label_2
_geom_angle_atom_site_label_3
_geom_angle
_geom_angle_publ_flag
C8 N C5 112.46(15) ?
C8 N C1 111.14(15) ?
C5 N C1 100.85(14) ?
C3 O H0 109.5 ?
N C1 C2 106.88(15) y
N C1 C7 104.45(15) ?
C2 C1 C7 113.70(17) ?
N C1 H1 110.5 ?
C2 C1 H1 110.5 ?
C7 C1 H1 110.5 ?
C3 C2 C9 112.98(15) y
C3 C2 C1 111.78(16) ?
C9 C2 C1 112.53(16) ?
C3 C2 H2 106.3 ?
C9 C2 H2 106.3 ?
C1 C2 H2 106.3 ?
O C3 C2 109.51(15) y
O C3 C4 112.36(16) y
C2 C3 C4 110.12(15) ?
O C3 H3 108.2 ?
C2 C3 H3 108.2 ?
C4 C3 H3 108.2 ?
C16 C4 C5 113.14(16) ?
C16 C4 C3 112.27(15) y
C5 C4 C3 111.64(16) ?
C16 C4 H4 106.4 ?
C5 C4 H4 106.4 ?
C3 C4 H4 106.4 ?
N C5 C4 107.22(15) y
N C5 C6 104.45(15) ?
C4 C5 C6 113.63(17) ?
N C5 H5 110.4 ?
C4 C5 H5 110.4 ?
C6 C5 H5 110.4 ?
C5 C6 C7 103.85(16) ?
C5 C6 H6A 111.0 ?
C7 C6 H6A 111.0 ?
C5 C6 H6B 111.0 ?
C7 C6 H6B 111.0 ?
H6A C6 H6B 109.0 ?
C1 C7 C6 103.99(16) ?
C1 C7 H7A 111.0 ?
C6 C7 H7A 111.0 ?
C1 C7 H7B 111.0 ?
C6 C7 H7B 111.0 ?
H7A C7 H7B 109.0 ?
N C8 H8A 109.5 ?
N C8 H8B 109.5 ?
H8A C8 H8B 109.5 ?
N C8 H8C 109.5 ?
H8A C8 H8C 109.5 ?
H8B C8 H8C 109.5 ?
C10 C9 C2 113.41(17) ?
C10 C9 H9A 108.9 ?
C2 C9 H9A 108.9 ?
C10 C9 H9B 108.9 ?
C2 C9 H9B 108.9 ?
H9A C9 H9B 107.7 ?
C15 C10 C11 117.7(2) ?
C15 C10 C9 121.2(2) ?
C11 C10 C9 121.0(2) ?
C10 C11 C12 120.2(3) ?
C10 C11 H11 119.9 ?
C12 C11 H11 119.9 ?
C13 C12 C11 120.8(3) ?
C13 C12 H12 119.6 ?
C11 C12 H12 119.6 ?
C14 C13 C12 119.7(2) ?
C14 C13 H13 120.1 ?
C12 C13 H13 120.1 ?
C13 C14 C15 120.1(3) ?
C13 C14 H14 119.9 ?
C15 C14 H14 119.9 ?
C14 C15 C10 121.4(3) ?
C14 C15 H15 119.3 ?
C10 C15 H15 119.3 ?
C17 C16 C4 114.56(15) ?
C17 C16 H16A 108.6 ?
C4 C16 H16A 108.6 ?
C17 C16 H16B 108.6 ?
C4 C16 H16B 108.6 ?
H16A C16 H16B 107.6 ?
C18 C17 C22 117.7(2) ?
C18 C17 C16 121.0(2) ?
C22 C17 C16 121.20(19) ?
C17 C18 C19 120.4(3) ?
C17 C18 H18 119.8 ?
C19 C18 H18 119.8 ?
C20 C19 C18 119.6(3) ?
C20 C19 H19 120.2 ?
C18 C19 H19 120.2 ?
C21 C20 C19 120.3(3) ?
C21 C20 H20 119.8 ?
C19 C20 H20 119.8 ?
C20 C21 C22 119.9(3) ?
C20 C21 H21 120.0 ?
C22 C21 H21 120.0 ?
C21 C22 C17 122.0(2) ?
C21 C22 H22 119.0 ?
C17 C22 H22 119.0 ?

loop_
_geom_bond_atom_site_label_1
_geom_bond_atom_site_label_2
_geom_bond_site_symmetry_2
_geom_bond_distance
_geom_bond_publ_flag
N C8 . 1.468(3) ?
N C5 . 1.486(2) y
N C1 . 1.488(2) y
O C3 . 1.430(2) ?
O H0 . 0.8300 ?
C1 C2 . 1.541(3) ?
C1 C7 . 1.542(3) ?
C1 H1 . 0.9900 ?
C2 C3 . 1.530(3) y
C2 C9 . 1.531(3) y
C2 H2 . 0.9900 ?
C3 C4 . 1.539(3) y
C3 H3 . 0.9900 ?
C4 C16 . 1.527(3) y
C4 C5 . 1.537(3) ?
C4 H4 . 0.9900 ?
C5 C6 . 1.544(3) ?
C5 H5 . 0.9900 ?
C6 C7 . 1.550(3) ?
C6 H6A . 0.9800 ?
C6 H6B . 0.9800 ?
C7 H7A . 0.9800 ?
C7 H7B . 0.9800 ?
C8 H8A . 0.9700 ?
C8 H8B . 0.9700 ?
C8 H8C . 0.9700 ?
C9 C10 . 1.504(3) ?
C9 H9A . 0.9800 ?
C9 H9B . 0.9800 ?
C10 C15 . 1.390(3) ?
C10 C11 . 1.393(3) ?
C11 C12 . 1.394(4) ?
C11 H11 . 0.9400 ?
C12 C13 . 1.370(4) ?
C12 H12 . 0.9400 ?
C13 C14 . 1.366(4) ?
C13 H13 . 0.9400 ?
C14 C15 . 1.385(3) ?
C14 H14 . 0.9400 ?
C15 H15 . 0.9400 ?
C16 C17 . 1.507(3) ?
C16 H16A . 0.9800 ?
C16 H16B . 0.9800 ?
C17 C18 . 1.382(3) ?
C17 C22 . 1.386(3) ?
C18 C19 . 1.403(3) ?
C18 H18 . 0.9400 ?
C19 C20 . 1.381(4) ?
C19 H19 . 0.9400 ?
C20 C21 . 1.354(4) ?
C20 H20 . 0.9400 ?
C21 C22 . 1.375(3) ?
C21 H21 . 0.9400 ?
C22 H22 . 0.9400 ?

loop_
_geom_torsion_atom_site_label_1
_geom_torsion_atom_site_label_2
_geom_torsion_atom_site_label_3
_geom_torsion_atom_site_label_4
_geom_torsion
_geom_torsion_publ_flag
C8 N C1 C2 -165.20(16) ?
C5 N C1 C2 75.39(18) ?
C8 N C1 C7 74.00(19) ?
C5 N C1 C7 -45.41(18) ?
N C1 C2 C3 -62.4(2) ?
C7 C1 C2 C3 52.3(2) ?
N C1 C2 C9 169.24(16) ?
C7 C1 C2 C9 -76.0(2) ?
C9 C2 C3 O 49.3(2) ?
C1 C2 C3 O -78.81(19) ?
C9 C2 C3 C4 173.36(16) ?
C1 C2 C3 C4 45.2(2) ?
O C3 C4 C16 -50.8(2) ?
C2 C3 C4 C16 -173.21(16) ?
O C3 C4 C5 77.42(19) ?
C2 C3 C4 C5 -45.0(2) ?
C8 N C5 C4 166.13(16) ?
C1 N C5 C4 -75.41(17) ?
C8 N C5 C6 -73.0(2) ?
C1 N C5 C6 45.47(18) ?
C16 C4 C5 N -170.24(15) ?
C3 C4 C5 N 62.0(2) ?
C16 C4 C5 C6 74.9(2) ?
C3 C4 C5 C6 -52.9(2) ?
N C5 C6 C7 -28.0(2) ?
C4 C5 C6 C7 88.53(19) ?
N C1 C7 C6 27.8(2) ?
C2 C1 C7 C6 -88.4(2) ?
C5 C6 C7 C1 0.1(2) ?
C3 C2 C9 C10 55.7(2) y
C1 C2 C9 C10 -176.53(18) y
C2 C9 C10 C15 58.9(3) y
C2 C9 C10 C11 -120.2(2) ?
C15 C10 C11 C12 -0.4(3) ?
C9 C10 C11 C12 178.65(19) ?
C10 C11 C12 C13 0.6(3) ?
C11 C12 C13 C14 -0.4(4) ?
C12 C13 C14 C15 0.0(4) ?
C13 C14 C15 C10 0.2(3) ?
C11 C10 C15 C14 0.0(3) ?
C9 C10 C15 C14 -179.0(2) ?
C5 C4 C16 C17 74.8(2) ?
C3 C4 C16 C17 -157.74(18) y
C4 C16 C17 C18 61.0(3) y
C4 C16 C17 C22 -122.6(2) ?
C22 C17 C18 C19 -1.0(3) ?
C16 C17 C18 C19 175.5(2) ?
C17 C18 C19 C20 0.1(4) ?
C18 C19 C20 C21 0.8(4) ?
C19 C20 C21 C22 -0.7(4) ?
C20 C21 C22 C17 -0.3(4) ?
C18 C17 C22 C21 1.1(3) ?
C16 C17 C22 C21 -175.4(2) ?
